data_4060902
loop_
_publ_author_name
'Liang, Lan-Chang'
'Chien, Pin-Shu'
'Lin, Jia-Ming'
'Huang, Mei-Hui'
'Huang, Yu-Lun'
'Liao, Ju-Hsiou'

_publ_section_title
;
 Amido Pincer Complexes of Nickel(II): Synthesis, Structure, and Reactivity
;
_journal_coden_ASTM ORGND7
_journal_issue 6
_journal_name_full Organometallics
_journal_page_first 1399
_journal_page_last 1411
_journal_paper_doi 10.1021/om050943a
_journal_volume 25
_journal_year 2006
_chemical_formula_moiety 'C40 H37 N Ni P2 '
_chemical_formula_sum 'C40 H37 N Ni P2'
_chemical_formula_weight 652.401
_space_group_IT_number 14
_symmetry_cell_setting monoclinic
_symmetry_space_group_name_Hall '-P 2yab'
_symmetry_space_group_name_H-M 'P 1 21/a 1'
_cell_angle_alpha 90.00
_cell_angle_beta 110.4889(9)
_cell_angle_gamma 90.00
_cell_formula_units_Z 4
_cell_length_a 17.1579(4)
_cell_length_b 9.4672(2)
_cell_length_c 22.0701(6)
_cell_measurement_temperature 298
_cell_volume 3358.22(14)
_exptl_crystal_density_diffrn 1.290
_cod_duplicate_entry 4074856
_cod_depositor_comments
;
The following automatic conversions were performed:
'_symmetry_cell_setting' value 'Monoclinic' changed to 'monoclinic'
according to '/home/saulius/struct/CIF-dictionaries/cif_core.dic'
dictionary named 'cif_core.dic' version 2.4.1 from 2010-06-29.

Automatic conversion script
Id: cif_fix_enum 1527 2010-12-29 10:47:43Z saulius 
;
_cod_original_sg_symbol_H-M 'P 21/a'
_cod_original_formula_sum 'C40 H37 N Ni P2 '
_cod_database_code 4060902

loop_
_symmetry_equiv_pos_as_xyz
+X,+Y,+Z
-X,-Y,-Z
'-X+ 1/2,+Y+ 1/2,-Z'
'+X+ 1/2,-Y+ 1/2,+Z'

loop_
_atom_site_label
_atom_site_type_symbol
_atom_site_fract_x
_atom_site_fract_y
_atom_site_fract_z
_atom_site_U_iso_or_equiv
_atom_site_adp_type
_atom_site_occupancy
_atom_site_symmetry_multiplicity
_atom_site_calc_flag
_atom_site_refinement_flags
_atom_site_disorder_assembly
_atom_site_disorder_group
Ni1 Ni 0.56409(2) 0.22923(4) 0.750649(18) 0.03823(16) Uani 1 1 d . . .
P1 P 0.46243(5) 0.24176(8) 0.65882(4) 0.0384(2) Uani 1 1 d . . .
P2 P 0.67984(4) 0.17414(8) 0.82799(4) 0.0394(2) Uani 1 1 d . . .
N1 N 0.55636(13) 0.0262(2) 0.73077(12) 0.0411(6) Uani 1 1 d . . .
C1 C 0.37010(16) 0.3522(3) 0.63644(14) 0.0388(6) Uani 1 1 d . . .
C2 C 0.3313(2) 0.3711(4) 0.68141(17) 0.0548(8) Uani 1 1 d . . .
C3 C 0.2557(2) 0.4376(4) 0.66478(19) 0.0639(10) Uani 1 1 d . . .
C4 C 0.2186(2) 0.4906(4) 0.60432(19) 0.0669(10) Uani 1 1 d . . .
C5 C 0.2564(2) 0.4767(6) 0.5603(2) 0.0893(15) Uani 1 1 d . . .
C6 C 0.3328(2) 0.4065(5) 0.57580(17) 0.0692(11) Uani 1 1 d . . .
C7 C 0.50246(18) 0.2630(3) 0.59262(16) 0.0453(7) Uani 1 1 d . . .
C8 C 0.5628(2) 0.3651(4) 0.59888(19) 0.0677(10) Uani 1 1 d . . .
C9 C 0.5939(3) 0.3844(6) 0.5493(3) 0.0894(14) Uani 1 1 d . . .
C10 C 0.5674(3) 0.3025(6) 0.4950(3) 0.0858(14) Uani 1 1 d . . .
C11 C 0.5087(3) 0.2033(5) 0.4888(2) 0.0878(13) Uani 1 1 d . . .
C12 C 0.4763(3) 0.1813(5) 0.5376(2) 0.0732(11) Uani 1 1 d . . .
C13 C 0.42137(17) 0.0638(3) 0.65254(14) 0.0404(7) Uani 1 1 d . . .
C14 C 0.34111(18) 0.0219(4) 0.61751(16) 0.0507(8) Uani 1 1 d . . .
C15 C 0.3166(2) -0.1159(4) 0.62113(18) 0.0585(9) Uani 1 1 d . . .
C16 C 0.3725(2) -0.2099(4) 0.66123(19) 0.0574(9) Uani 1 1 d . . .
C17 C 0.45261(19) -0.1702(3) 0.69699(16) 0.0500(8) Uani 1 1 d . . .
C18 C 0.47977(17) -0.0300(3) 0.69359(14) 0.0402(7) Uani 1 1 d . . .
C19 C 0.62769(16) -0.0573(3) 0.75241(14) 0.0391(6) Uani 1 1 d . . .
C20 C 0.63854(19) -0.1873(3) 0.72535(16) 0.0480(7) Uani 1 1 d . . .
C21 C 0.7142(2) -0.2571(3) 0.74816(19) 0.0576(9) Uani 1 1 d . . .
C22 C 0.7801(2) -0.2033(4) 0.79843(19) 0.0602(9) Uani 1 1 d . . .
C23 C 0.77169(19) -0.0753(4) 0.82547(16) 0.0528(8) Uani 1 1 d . . .
C24 C 0.69681(17) -0.0017(3) 0.80263(14) 0.0409(7) Uani 1 1 d . . .
C25 C 0.67770(17) 0.1520(3) 0.90958(14) 0.0425(7) Uani 1 1 d . . .
C26 C 0.64371(19) 0.0304(4) 0.92452(16) 0.0533(8) Uani 1 1 d . . .
C27 C 0.6334(2) 0.0157(5) 0.9839(2) 0.0707(10) Uani 1 1 d . . .
C28 C 0.6590(3) 0.1216(6) 1.0287(2) 0.0812(13) Uani 1 1 d . . .
C29 C 0.6925(3) 0.2417(6) 1.0146(2) 0.0896(15) Uani 1 1 d . . .
C30 C 0.7013(2) 0.2590(4) 0.95509(18) 0.0639(10) Uani 1 1 d . . .
C31 C 0.77548(18) 0.2708(3) 0.83744(15) 0.0419(7) Uani 1 1 d . . .
C32 C 0.8485(2) 0.2511(4) 0.88977(19) 0.0559(9) Uani 1 1 d . . .
C33 C 0.9215(2) 0.3195(4) 0.89097(19) 0.0639(10) Uani 1 1 d . . .
C34 C 0.9200(2) 0.4066(4) 0.8405(2) 0.0640(10) Uani 1 1 d . . .
C35 C 0.8487(2) 0.4262(4) 0.78948(19) 0.0569(9) Uani 1 1 d . . .
C36 C 0.77571(19) 0.3587(3) 0.78742(16) 0.0476(7) Uani 1 1 d . . .
C37 C 0.5648(2) 0.4310(3) 0.77282(19) 0.0564(9) Uani 1 1 d . . .
C38 C 0.5374(3) 0.4535(5) 0.8312(2) 0.0919(14) Uani 1 1 d . . .
C39 C 0.5486(4) 0.5962(6) 0.8598(3) 0.1178(19) Uani 1 1 d . . .
C40 C 0.5292(5) 0.6124(8) 0.9199(3) 0.159(3) Uani 1 1 d . . .
H2 H 0.3577 0.3368 0.7248 0.066 Uiso 1 1 d R . .
H3 H 0.2292 0.4466 0.6964 0.077 Uiso 1 1 d R . .
H4 H 0.1658 0.5373 0.5934 0.080 Uiso 1 1 d R . .
H5 H 0.2303 0.5159 0.5178 0.107 Uiso 1 1 d R . .
H6 H 0.3596 0.3959 0.5445 0.083 Uiso 1 1 d R . .
H8 H 0.5802 0.4220 0.6373 0.081 Uiso 1 1 d R . .
H9 H 0.6353 0.4555 0.5534 0.107 Uiso 1 1 d R . .
H10 H 0.5906 0.3163 0.4617 0.103 Uiso 1 1 d R . .
H11 H 0.4893 0.1481 0.4499 0.105 Uiso 1 1 d R . .
H12 H 0.4363 0.1082 0.5344 0.088 Uiso 1 1 d R . .
H14 H 0.3030 0.0897 0.5905 0.061 Uiso 1 1 d R . .
H15 H 0.2614 -0.1459 0.5956 0.070 Uiso 1 1 d R . .
H16 H 0.3543 -0.3044 0.6649 0.069 Uiso 1 1 d R . .
H17 H 0.4907 -0.2388 0.7235 0.060 Uiso 1 1 d R . .
H20 H 0.5922 -0.2282 0.6917 0.058 Uiso 1 1 d R . .
H21 H 0.7216 -0.3446 0.7289 0.069 Uiso 1 1 d R . .
H22 H 0.8314 -0.2549 0.8150 0.072 Uiso 1 1 d R . .
H23 H 0.8179 -0.0333 0.8589 0.063 Uiso 1 1 d R . .
H26 H 0.6291 -0.0444 0.8932 0.064 Uiso 1 1 d R . .
H27 H 0.6067 -0.0668 0.9927 0.085 Uiso 1 1 d R . .
H28 H 0.6533 0.1087 1.0701 0.097 Uiso 1 1 d R . .
H29 H 0.7112 0.3144 1.0468 0.108 Uiso 1 1 d R . .
H30 H 0.7236 0.3447 0.9443 0.077 Uiso 1 1 d R . .
H32 H 0.8492 0.1897 0.9246 0.067 Uiso 1 1 d R . .
H33 H 0.9720 0.3057 0.9273 0.077 Uiso 1 1 d R . .
H34 H 0.9703 0.4530 0.8417 0.077 Uiso 1 1 d R . .
H35 H 0.8479 0.4863 0.7543 0.068 Uiso 1 1 d R . .
H36 H 0.7256 0.3747 0.7511 0.057 Uiso 1 1 d R . .
H37A H 0.6204 0.4665 0.7836 0.068 Uiso 1 1 d R . .
H37B H 0.5283 0.4814 0.7361 0.068 Uiso 1 1 d R . .
H38A H 0.4790 0.4330 0.8178 0.110 Uiso 1 1 d R . .
H38B H 0.5676 0.3892 0.8649 0.110 Uiso 1 1 d R . .
H39A H 0.6058 0.6224 0.8696 0.141 Uiso 1 1 d R . .
H39B H 0.5135 0.6609 0.8286 0.141 Uiso 1 1 d R . .
H40A H 0.5383 0.7071 0.9364 0.191 Uiso 1 1 d R . .
H40B H 0.5643 0.5486 0.9515 0.191 Uiso 1 1 d R . .
H40C H 0.4719 0.5871 0.9105 0.191 Uiso 1 1 d R . .

loop_
_atom_site_aniso_label
_atom_site_aniso_U_11
_atom_site_aniso_U_22
_atom_site_aniso_U_33
_atom_site_aniso_U_23
_atom_site_aniso_U_13
_atom_site_aniso_U_12
Ni1 0.0400(2) 0.0353(2) 0.0379(3) 0.00060(15) 0.01176(17) 0.00043(14)
P1 0.0389(4) 0.0401(4) 0.0368(4) 0.0037(3) 0.0140(3) -0.0008(3)
P2 0.0406(4) 0.0414(4) 0.0350(4) 0.0009(3) 0.0117(3) 0.0008(3)
N1 0.0422(13) 0.0341(13) 0.0455(15) -0.0002(11) 0.0136(11) -0.0003(10)
C1 0.0365(14) 0.0409(16) 0.0382(16) 0.0023(13) 0.0121(12) -0.0027(12)
C2 0.066(2) 0.060(2) 0.0441(19) 0.0121(16) 0.0260(16) 0.0119(16)
C3 0.066(2) 0.071(2) 0.067(2) 0.0038(19) 0.0388(19) 0.0131(18)
C4 0.0440(18) 0.085(3) 0.067(3) 0.000(2) 0.0129(17) 0.0178(17)
C5 0.074(3) 0.137(4) 0.052(2) 0.023(3) 0.016(2) 0.045(3)
C6 0.063(2) 0.103(3) 0.045(2) 0.020(2) 0.0247(17) 0.029(2)
C7 0.0429(16) 0.0510(18) 0.0476(19) 0.0097(14) 0.0229(14) 0.0044(13)
C8 0.064(2) 0.086(3) 0.058(2) 0.004(2) 0.0264(18) -0.0214(19)
C9 0.072(3) 0.114(4) 0.096(4) 0.022(3) 0.046(3) -0.020(2)
C10 0.094(3) 0.105(4) 0.086(3) 0.018(3) 0.067(3) 0.012(3)
C11 0.126(4) 0.088(3) 0.072(3) -0.010(2) 0.063(3) -0.008(3)
C12 0.093(3) 0.077(3) 0.064(3) -0.009(2) 0.046(2) -0.017(2)
C13 0.0453(15) 0.0414(16) 0.0363(16) 0.0016(13) 0.0166(13) -0.0056(12)
C14 0.0448(16) 0.056(2) 0.0464(19) 0.0005(15) 0.0097(14) -0.0052(14)
C15 0.0507(18) 0.058(2) 0.061(2) -0.0067(17) 0.0131(16) -0.0166(16)
C16 0.061(2) 0.0455(18) 0.071(2) -0.0047(17) 0.0290(18) -0.0157(16)
C17 0.0551(18) 0.0434(17) 0.053(2) 0.0033(15) 0.0202(15) -0.0067(14)
C18 0.0433(15) 0.0417(16) 0.0400(17) -0.0006(13) 0.0198(12) -0.0043(12)
C19 0.0449(15) 0.0339(15) 0.0433(17) 0.0059(13) 0.0213(13) 0.0006(12)
C20 0.0535(17) 0.0413(17) 0.0520(19) -0.0007(14) 0.0221(15) 0.0009(14)
C21 0.068(2) 0.0388(18) 0.073(3) -0.0010(16) 0.034(2) 0.0051(15)
C22 0.057(2) 0.053(2) 0.069(2) 0.0078(18) 0.0183(18) 0.0174(16)
C23 0.0523(18) 0.054(2) 0.0477(19) 0.0042(15) 0.0123(15) 0.0111(15)
C24 0.0451(15) 0.0413(16) 0.0393(16) 0.0043(13) 0.0187(13) 0.0057(12)
C25 0.0428(15) 0.0512(18) 0.0335(16) 0.0017(13) 0.0133(13) 0.0038(13)
C26 0.0548(18) 0.060(2) 0.046(2) 0.0092(16) 0.0185(15) 0.0037(15)
C27 0.079(2) 0.079(3) 0.061(3) 0.020(2) 0.032(2) 0.004(2)
C28 0.083(3) 0.120(4) 0.048(2) 0.008(3) 0.033(2) -0.001(3)
C29 0.099(3) 0.126(4) 0.049(3) -0.025(2) 0.033(2) -0.018(3)
C30 0.072(2) 0.075(3) 0.049(2) -0.0148(18) 0.0258(18) -0.0143(18)
C31 0.0417(16) 0.0445(16) 0.0427(18) -0.0044(13) 0.0188(14) 0.0010(12)
C32 0.0514(19) 0.063(2) 0.052(2) -0.0021(16) 0.0157(16) 0.0023(15)
C33 0.0436(18) 0.078(3) 0.065(2) -0.016(2) 0.0124(17) -0.0012(17)
C34 0.050(2) 0.066(2) 0.083(3) -0.013(2) 0.033(2) -0.0084(17)
C35 0.059(2) 0.055(2) 0.070(2) -0.0001(18) 0.0382(19) 0.0002(15)
C36 0.0512(17) 0.0464(18) 0.0480(19) -0.0001(15) 0.0206(14) 0.0032(14)
C37 0.0584(19) 0.0372(17) 0.073(2) -0.0058(16) 0.0216(17) 0.0030(14)
C38 0.120(4) 0.073(3) 0.084(3) -0.016(2) 0.036(3) 0.012(3)
C39 0.188(6) 0.090(4) 0.090(4) -0.021(3) 0.067(4) 0.012(4)
C40 0.215(8) 0.154(6) 0.109(5) -0.059(5) 0.057(5) 0.000(5)

loop_
_geom_bond_atom_site_label_1
_geom_bond_atom_site_label_2
_geom_bond_distance
_geom_bond_site_symmetry_2
_geom_bond_publ_flag
Ni1 N1 1.966(2) . ?
Ni1 C37 1.971(3) . ?
Ni1 P1 2.1655(8) . ?
Ni1 P2 2.1811(8) . ?
P1 C13 1.813(3) . ?
P1 C1 1.816(3) . ?
P1 C7 1.830(3) . ?
P2 C24 1.812(3) . ?
P2 C25 1.826(3) . ?
P2 C31 1.826(3) . ?
N1 C18 1.389(4) . ?
N1 C19 1.393(3) . ?
C1 C6 1.366(4) . ?
C1 C2 1.387(4) . ?
C2 C3 1.370(5) . ?
C3 C4 1.357(5) . ?
C4 C5 1.349(5) . ?
C5 C6 1.401(5) . ?
C7 C12 1.377(5) . ?
C7 C8 1.388(5) . ?
C8 C9 1.388(5) . ?
C9 C10 1.364(7) . ?
C10 C11 1.348(7) . ?
C11 C12 1.389(5) . ?
C13 C14 1.381(4) . ?
C13 C18 1.406(4) . ?
C14 C15 1.382(5) . ?
C15 C16 1.378(5) . ?
C16 C17 1.376(4) . ?
C17 C18 1.417(4) . ?
C19 C20 1.408(4) . ?
C19 C24 1.411(4) . ?
C20 C21 1.384(5) . ?
C21 C22 1.375(5) . ?
C22 C23 1.381(5) . ?
C23 C24 1.392(4) . ?
C25 C26 1.382(5) . ?
C25 C30 1.383(5) . ?
C26 C27 1.389(5) . ?
C27 C28 1.369(6) . ?
C28 C29 1.359(6) . ?
C29 C30 1.384(6) . ?
C31 C36 1.383(4) . ?
C31 C32 1.387(5) . ?
C32 C33 1.402(5) . ?
C33 C34 1.379(5) . ?
C34 C35 1.354(5) . ?
C35 C36 1.393(4) . ?
C37 C38 1.533(6) . ?
C38 C39 1.476(6) . ?
C39 C40 1.482(8) . ?
C2 H2 0.9614 . ?
C3 H3 0.9604 . ?
C4 H4 0.9599 . ?
C5 H5 0.9613 . ?
C6 H6 0.9597 . ?
C8 H8 0.9594 . ?
C9 H9 0.9596 . ?
C10 H10 0.9594 . ?
C11 H11 0.9596 . ?
C12 H12 0.9597 . ?
C14 H14 0.9601 . ?
C15 H15 0.9598 . ?
C16 H16 0.9604 . ?
C17 H17 0.9610 . ?
C20 H20 0.9595 . ?
C21 H21 0.9600 . ?
C22 H22 0.9601 . ?
C23 H23 0.9596 . ?
C26 H26 0.9593 . ?
C27 H27 0.9591 . ?
C28 H28 0.9601 . ?
C29 H29 0.9602 . ?
C30 H30 0.9619 . ?
C32 H32 0.9599 . ?
C33 H33 0.9611 . ?
C34 H34 0.9605 . ?
C35 H35 0.9591 . ?
C36 H36 0.9600 . ?
C37 H37A 0.9595 . ?
C37 H37B 0.9596 . ?
C38 H38A 0.9601 . ?
C38 H38B 0.9604 . ?
C39 H39A 0.9607 . ?
C39 H39B 0.9601 . ?
C40 H40A 0.9597 . ?
C40 H40B 0.9591 . ?
C40 H40C 0.9614 . ?
